data_7213558
loop_
_publ_author_name
'Cheng, Xiao-Jie'
'Ji, Ning-Ning'
'Zhao, Yi'
'Liang, Li-Li'
'Xiao, Xin'
'Zhang, Yun-Qian'
'Xue, Sai-Feng'
'Zhu, Qian-Jiang'
'Tao, Zhu'

_publ_section_title
;
 [CdCl4]2&#x2212; anion-induced coordination of Ln3+ to cucurbit[8]uril
 and the formation of supramolecular self-assemblies: potential
 application in isolation of light lanthanides
;
_journal_issue 2
_journal_name_full CrystEngComm
_journal_page_first 144
_journal_paper_doi 10.1039/c3ce41769g
_journal_volume 16
_journal_year 2014
_chemical_formula_sum 'C96 H239 Cl4 Ho N64 O103'
_chemical_formula_weight 4245.24
_chemical_name_systematic
;
 ?
;
_space_group_IT_number 88
_symmetry_cell_setting tetragonal
_symmetry_space_group_name_Hall '-I 4ad'
_symmetry_space_group_name_H-M 'I 41/a :2'
_atom_sites_solution_hydrogens geom
_atom_sites_solution_primary direct
_atom_sites_solution_secondary difmap
_audit_creation_method SHELXL-97
_cell_angle_alpha 90.00
_cell_angle_beta 90.00
_cell_angle_gamma 90.00
_cell_formula_units_Z 4
_cell_length_a 28.464(4)
_cell_length_b 28.464(4)
_cell_length_c 21.992(3)
_cell_measurement_temperature 223(2)
_cell_volume 17818(4)
_computing_structure_refinement 'SHELXL-97 (Sheldrick, 1997)'
_diffrn_ambient_temperature 223(2)
_diffrn_measured_fraction_theta_full 0.994
_diffrn_measured_fraction_theta_max 0.994
_diffrn_measurement_device_type 'Bruker Smart Apex2 CCD Detector'
_diffrn_measurement_method '\f and \w scan'
_diffrn_radiation_monochromator graphite
_diffrn_radiation_source 'fine-focus sealed tube'
_diffrn_radiation_type MoK\a
_diffrn_radiation_wavelength 0.71073
_diffrn_reflns_av_R_equivalents 0.0845
_diffrn_reflns_av_sigmaI/netI 0.0624
_diffrn_reflns_limit_h_max 35
_diffrn_reflns_limit_h_min -35
_diffrn_reflns_limit_k_max 33
_diffrn_reflns_limit_k_min -35
_diffrn_reflns_limit_l_max 27
_diffrn_reflns_limit_l_min -26
_diffrn_reflns_number 62083
_diffrn_reflns_theta_full 26.00
_diffrn_reflns_theta_max 26.00
_diffrn_reflns_theta_min 1.17
_exptl_absorpt_coefficient_mu 0.630
_exptl_absorpt_correction_T_max 0.9226
_exptl_absorpt_correction_T_min 0.8791
_exptl_absorpt_correction_type multi-scan
_exptl_absorpt_process_details 'SADABS (Bruker, 2008)'
_exptl_crystal_colour colorless
_exptl_crystal_density_diffrn 1.583
_exptl_crystal_density_method 'not measured'
_exptl_crystal_description prism
_exptl_crystal_F_000 8888
_exptl_crystal_size_max 0.21
_exptl_crystal_size_mid 0.16
_exptl_crystal_size_min 0.13
_platon_squeeze_details
;
;
_refine_diff_density_max 1.002
_refine_diff_density_min -0.611
_refine_diff_density_rms 0.085
_refine_ls_extinction_method none
_refine_ls_goodness_of_fit_ref 0.992
_refine_ls_hydrogen_treatment constr
_refine_ls_matrix_type full
_refine_ls_number_parameters 480
_refine_ls_number_reflns 8723
_refine_ls_number_restraints 0
_refine_ls_restrained_S_all 0.992
_refine_ls_R_factor_all 0.1202
_refine_ls_R_factor_gt 0.0832
_refine_ls_shift/su_max 0.001
_refine_ls_shift/su_mean 0.000
_refine_ls_structure_factor_coef Fsqd
_refine_ls_weighting_details 'calc w=1/[\s^2^(Fo^2^)+(0.1627P)^2^+0.0000P] where P=(Fo^2^+2Fc^2^)/3'
_refine_ls_weighting_scheme calc
_refine_ls_wR_factor_gt 0.2333
_refine_ls_wR_factor_ref 0.2562
_reflns_number_gt 5167
_reflns_number_total 8723
_reflns_threshold_expression >2sigma(I)
_cod_data_source_file c3ce41769g.txt
_cod_data_source_block complex7
_cod_original_cell_volume 17817(4)
_cod_original_sg_symbol_H-M 'I 41/a'
_cod_database_code 7213558

loop_
_symmetry_equiv_pos_as_xyz
'x, y, z'
'-x+1/2, -y, z+1/2'
'-y+3/4, x+1/4, z+1/4'
'y+3/4, -x+3/4, z+3/4'
'x+1/2, y+1/2, z+1/2'
'-x+1, -y+1/2, z+1'
'-y+5/4, x+3/4, z+3/4'
'y+5/4, -x+5/4, z+5/4'
'-x, -y, -z'
'x-1/2, y, -z-1/2'
'y-3/4, -x-1/4, -z-1/4'
'-y-3/4, x-3/4, -z-3/4'
'-x+1/2, -y+1/2, -z+1/2'
'x, y+1/2, -z'
'y-1/4, -x+1/4, -z+1/4'
'-y-1/4, x-1/4, -z-1/4'

loop_
_atom_site_label
_atom_site_type_symbol
_atom_site_fract_x
_atom_site_fract_y
_atom_site_fract_z
_atom_site_U_iso_or_equiv
_atom_site_adp_type
_atom_site_occupancy
_atom_site_symmetry_multiplicity
_atom_site_calc_flag
_atom_site_refinement_flags
_atom_site_disorder_group
Cl1 Cl 0.49690(13) 0.71327(13) -0.38314(13) 0.1265(15) Uani 0.60 1 d P .
Cl2 Cl 0.5000 0.7500 -0.27903(16) 0.174(2) Uani 0.80 2 d SP .
Ho1 Ho 0.45845(3) 0.70927(3) 0.10180(5) 0.0490(4) Uani 0.1997(5) 1 d P 1
Ho2 Ho 0.5000 0.7500 0.04869(14) 0.0518(11) Uani 0.1006(11) 2 d SP 2
O1W O 0.4956(3) 0.6404(3) 0.0940(5) 0.108(3) Uani 0.50 1 d P .
O2W O 0.4516(4) 0.7803(3) 0.0437(4) 0.128(4) Uani 0.50 1 d P .
C1 C 0.52539(14) 0.66142(13) -0.16000(19) 0.0446(9) Uani 1 1 d . .
C2 C 0.50855(13) 0.62221(14) -0.25255(17) 0.0429(9) Uani 1 1 d . .
H2 H 0.5161 0.6351 -0.2932 0.051 Uiso 1 1 calc R .
C3 C 0.46308(12) 0.64404(13) -0.22553(17) 0.0409(9) Uani 1 1 d . .
H3 H 0.4498 0.6682 -0.2530 0.049 Uiso 1 1 calc R .
C4 C 0.45210(13) 0.56364(13) -0.23887(17) 0.0410(9) Uani 1 1 d . .
C5 C 0.44934(14) 0.69808(13) -0.1349(2) 0.0506(10) Uani 1 1 d . .
H5A H 0.4351 0.7204 -0.1634 0.061 Uiso 1 1 calc R .
H5B H 0.4697 0.7158 -0.1072 0.061 Uiso 1 1 calc R .
C6 C 0.38107(12) 0.60997(14) -0.21625(17) 0.0429(9) Uani 1 1 d . .
H6A H 0.3716 0.6361 -0.2425 0.052 Uiso 1 1 calc R .
H6B H 0.3661 0.5814 -0.2317 0.052 Uiso 1 1 calc R .
C7 C 0.40870(16) 0.68208(14) -0.03876(19) 0.0502(10) Uani 1 1 d . .
C8 C 0.36640(13) 0.66452(12) -0.12559(17) 0.0405(9) Uani 1 1 d . .
H8 H 0.3555 0.6900 -0.1528 0.049 Uiso 1 1 calc R .
C9 C 0.33451(13) 0.65900(12) -0.07018(16) 0.0388(8) Uani 1 1 d . .
H9 H 0.3073 0.6806 -0.0723 0.047 Uiso 1 1 calc R .
C10 C 0.33541(13) 0.58848(12) -0.12494(16) 0.0378(8) Uani 1 1 d . .
C11 C 0.3466(2) 0.68016(13) 0.04109(19) 0.0622(13) Uani 1 1 d . .
H11A H 0.3681 0.7018 0.0618 0.075 Uiso 1 1 calc R .
H11B H 0.3160 0.6957 0.0378 0.075 Uiso 1 1 calc R .
C12 C 0.28299(12) 0.59075(13) -0.03518(16) 0.0391(8) Uani 1 1 d . .
H12A H 0.2577 0.6139 -0.0310 0.047 Uiso 1 1 calc R .
H12B H 0.2699 0.5631 -0.0556 0.047 Uiso 1 1 calc R .
C13 C 0.37003(14) 0.62833(12) 0.12624(19) 0.0445(10) Uani 1 1 d . .
C14 C 0.29996(13) 0.60953(12) 0.07522(16) 0.0390(8) Uani 1 1 d . .
H14 H 0.2709 0.6286 0.0777 0.047 Uiso 1 1 calc R .
C15 C 0.30559(12) 0.57652(12) 0.13120(18) 0.0378(8) Uani 1 1 d . .
H15 H 0.2794 0.5801 0.1605 0.045 Uiso 1 1 calc R .
C16 C 0.30074(11) 0.53094(12) 0.04299(18) 0.0374(8) Uani 1 1 d . .
C17 C 0.36458(14) 0.57914(13) 0.21734(19) 0.0470(10) Uani 1 1 d . .
H17A H 0.3372 0.5819 0.2441 0.056 Uiso 1 1 calc R .
H17B H 0.3881 0.6019 0.2313 0.056 Uiso 1 1 calc R .
C18 C 0.29813(13) 0.48784(13) 0.14003(19) 0.0426(9) Uani 1 1 d . .
H18A H 0.2865 0.4632 0.1128 0.051 Uiso 1 1 calc R .
H18B H 0.2736 0.4943 0.1701 0.051 Uiso 1 1 calc R .
C19 C 0.42893(13) 0.52357(14) 0.24083(17) 0.0425(9) Uani 1 1 d . .
C20 C 0.35516(13) 0.49036(13) 0.22953(17) 0.0401(9) Uani 1 1 d . .
H20 H 0.3285 0.4954 0.2577 0.048 Uiso 1 1 calc R .
C21 C 0.38932(12) 0.45266(13) 0.25327(18) 0.0416(9) Uani 1 1 d . .
H21 H 0.3797 0.4408 0.2937 0.050 Uiso 1 1 calc R .
C22 C 0.35824(12) 0.42714(13) 0.16135(17) 0.0393(8) Uani 1 1 d . .
C23 C 0.47426(14) 0.46005(15) 0.28929(19) 0.0495(10) Uani 1 1 d . .
H23A H 0.4942 0.4865 0.3016 0.059 Uiso 1 1 calc R .
H23B H 0.4632 0.4445 0.3264 0.059 Uiso 1 1 calc R .
C24 C 0.59396(13) 0.63093(13) -0.21769(19) 0.0450(9) Uani 1 1 d . .
H24A H 0.6107 0.6527 -0.1908 0.054 Uiso 1 1 calc R .
H24B H 0.6005 0.6403 -0.2597 0.054 Uiso 1 1 calc R .
N1 N 0.54414(11) 0.63501(11) -0.20654(15) 0.0442(8) Uani 1 1 d . .
N2 N 0.47767(11) 0.66440(11) -0.16862(16) 0.0470(8) Uani 1 1 d . .
N3 N 0.49746(10) 0.57301(11) -0.25484(14) 0.0411(7) Uani 1 1 d . .
N4 N 0.43198(10) 0.60440(10) -0.21996(14) 0.0404(7) Uani 1 1 d . .
N5 N 0.41191(11) 0.67489(11) -0.09952(15) 0.0456(8) Uani 1 1 d . .
N6 N 0.36475(13) 0.67054(11) -0.02068(15) 0.0516(9) Uani 1 1 d . .
N7 N 0.36430(11) 0.61887(10) -0.15521(15) 0.0417(7) Uani 1 1 d . .
N8 N 0.31979(11) 0.61052(10) -0.07291(14) 0.0418(7) Uani 1 1 d . .
N9 N 0.34157(13) 0.63828(11) 0.07744(15) 0.0501(9) Uani 1 1 d . .
N10 N 0.35091(10) 0.59116(10) 0.15756(14) 0.0403(7) Uani 1 1 d . .
N11 N 0.29893(10) 0.57727(10) 0.02454(13) 0.0385(7) Uani 1 1 d . .
N12 N 0.30677(10) 0.53008(10) 0.10482(13) 0.0368(7) Uani 1 1 d . .
N13 N 0.38407(10) 0.53188(11) 0.22370(15) 0.0430(8) Uani 1 1 d . .
N14 N 0.43394(10) 0.47817(11) 0.25633(15) 0.0458(8) Uani 1 1 d . .
N15 N 0.33984(10) 0.47073(10) 0.17135(14) 0.0400(7) Uani 1 1 d . .
N16 N 0.38792(10) 0.41619(10) 0.20793(14) 0.0406(7) Uani 1 1 d . .
O1 O 0.54705(10) 0.67934(10) -0.11835(15) 0.0616(8) Uani 1 1 d . .
O2 O 0.44106(13) 0.69605(13) -0.00681(15) 0.0769(10) Uani 1 1 d . .
O3 O 0.40598(11) 0.64872(11) 0.14039(14) 0.0646(9) Uani 1 1 d . .
O4 O 0.46065(9) 0.55376(10) 0.24303(14) 0.0562(8) Uani 1 1 d . .
O5 O 0.43296(9) 0.52492(9) -0.24177(13) 0.0517(7) Uani 1 1 d . .
O6 O 0.32405(9) 0.54906(9) -0.14235(12) 0.0466(7) Uani 1 1 d . .
O7 O 0.29765(10) 0.49667(9) 0.00977(13) 0.0515(7) Uani 1 1 d . .
O8 O 0.34956(10) 0.40192(10) 0.11741(13) 0.0545(7) Uani 1 1 d . .

loop_
_atom_site_aniso_label
_atom_site_aniso_U_11
_atom_site_aniso_U_22
_atom_site_aniso_U_33
_atom_site_aniso_U_23
_atom_site_aniso_U_13
_atom_site_aniso_U_12
Cl1 0.1109(19) 0.195(3) 0.0740(18) 0.090(2) -0.0233(16) -0.045(3)
Cl2 0.336(6) 0.099(2) 0.088(2) 0.000 0.000 -0.137(3)
Ho1 0.0455(6) 0.0491(6) 0.0524(7) 0.0008(4) -0.0084(4) 0.0016(4)
Ho2 0.0528(18) 0.0450(17) 0.058(2) 0.000 0.000 -0.0017(12)
O1W 0.059(4) 0.115(7) 0.151(8) 0.034(6) -0.006(5) 0.020(4)
O2W 0.179(10) 0.109(7) 0.095(7) -0.042(5) 0.013(6) 0.083(6)
C1 0.049(2) 0.037(2) 0.047(3) -0.0001(18) -0.0035(19) -0.0046(17)
C2 0.043(2) 0.049(2) 0.037(2) 0.0043(17) -0.0036(16) -0.0051(17)
C3 0.0376(19) 0.047(2) 0.038(2) 0.0049(17) -0.0023(16) -0.0014(16)
C4 0.041(2) 0.047(2) 0.036(2) 0.0010(17) -0.0082(16) -0.0003(17)
C5 0.052(2) 0.041(2) 0.059(3) -0.0098(19) 0.014(2) -0.0146(17)
C6 0.0361(19) 0.055(2) 0.038(2) -0.0018(18) -0.0005(16) 0.0006(16)
C7 0.069(3) 0.041(2) 0.041(2) -0.0062(18) -0.004(2) 0.0036(19)
C8 0.046(2) 0.0345(19) 0.041(2) 0.0024(16) 0.0004(17) -0.0004(15)
C9 0.050(2) 0.0353(19) 0.031(2) -0.0041(15) 0.0019(16) 0.0043(16)
C10 0.043(2) 0.039(2) 0.032(2) -0.0010(16) -0.0036(16) 0.0010(16)
C11 0.110(4) 0.034(2) 0.042(3) -0.0013(18) 0.012(2) -0.018(2)
C12 0.0374(19) 0.047(2) 0.033(2) -0.0031(16) 0.0015(15) 0.0007(16)
C13 0.051(2) 0.0343(19) 0.048(3) -0.0146(17) 0.0138(19) -0.0113(17)
C14 0.045(2) 0.041(2) 0.031(2) -0.0005(15) 0.0031(16) 0.0061(16)
C15 0.0316(18) 0.0350(18) 0.047(2) -0.0012(16) 0.0065(15) 0.0028(14)
C16 0.0262(17) 0.0351(19) 0.051(2) 0.0010(17) 0.0015(15) -0.0008(14)
C17 0.048(2) 0.039(2) 0.053(3) -0.0054(18) -0.0102(19) -0.0072(17)
C18 0.0369(19) 0.039(2) 0.052(3) 0.0025(17) -0.0031(17) -0.0078(15)
C19 0.043(2) 0.050(2) 0.034(2) -0.0078(17) 0.0068(16) -0.0026(17)
C20 0.0387(19) 0.045(2) 0.037(2) -0.0039(16) 0.0058(16) -0.0026(15)
C21 0.0339(19) 0.052(2) 0.038(2) 0.0020(17) 0.0018(16) -0.0001(16)
C22 0.038(2) 0.042(2) 0.037(2) -0.0041(17) 0.0048(16) -0.0089(16)
C23 0.045(2) 0.060(2) 0.044(2) -0.0151(19) -0.0102(18) 0.0059(18)
C24 0.039(2) 0.043(2) 0.053(3) 0.0003(18) -0.0007(18) -0.0087(16)
N1 0.0413(17) 0.0438(17) 0.048(2) -0.0052(15) -0.0094(14) -0.0014(14)
N2 0.0413(18) 0.0435(18) 0.056(2) -0.0101(15) -0.0019(15) -0.0029(14)
N3 0.0409(17) 0.0425(17) 0.0398(19) -0.0082(14) -0.0009(14) -0.0031(13)
N4 0.0357(16) 0.0399(17) 0.0456(19) -0.0027(14) 0.0033(14) -0.0044(13)
N5 0.0444(18) 0.0468(18) 0.046(2) -0.0069(15) 0.0005(15) -0.0030(14)
N6 0.078(3) 0.0429(18) 0.0341(19) -0.0046(14) 0.0032(17) -0.0144(17)
N7 0.0428(17) 0.0419(17) 0.0405(19) -0.0077(14) -0.0012(14) -0.0044(13)
N8 0.0518(19) 0.0387(17) 0.0349(18) -0.0005(13) 0.0062(14) -0.0019(14)
N9 0.076(2) 0.0384(17) 0.0355(19) -0.0034(14) 0.0010(17) -0.0175(16)
N10 0.0439(17) 0.0404(17) 0.0368(19) -0.0042(13) -0.0007(14) -0.0074(13)
N11 0.0420(17) 0.0433(17) 0.0302(17) -0.0055(13) 0.0039(13) -0.0038(13)
N12 0.0459(17) 0.0354(15) 0.0292(17) -0.0021(12) -0.0010(13) -0.0009(13)
N13 0.0375(17) 0.0448(18) 0.047(2) -0.0029(14) -0.0054(14) -0.0065(13)
N14 0.0367(17) 0.0452(19) 0.056(2) -0.0059(15) -0.0069(15) -0.0011(14)
N15 0.0411(17) 0.0369(16) 0.0420(19) -0.0026(13) -0.0072(14) 0.0000(13)
N16 0.0407(17) 0.0377(16) 0.0434(19) -0.0046(14) -0.0057(14) 0.0012(13)
O1 0.0538(17) 0.0588(18) 0.072(2) -0.0207(16) -0.0132(15) -0.0077(14)
O2 0.080(2) 0.089(2) 0.062(2) -0.0228(18) -0.0222(18) -0.0112(19)
O3 0.072(2) 0.0630(19) 0.059(2) -0.0097(15) 0.0044(16) -0.0251(16)
O4 0.0418(15) 0.0505(16) 0.076(2) -0.0120(15) 0.0025(14) -0.0113(13)
O5 0.0468(15) 0.0461(16) 0.062(2) -0.0095(13) 0.0004(13) -0.0115(12)
O6 0.0526(16) 0.0419(15) 0.0454(16) -0.0065(12) 0.0022(12) -0.0059(12)
O7 0.0705(19) 0.0376(15) 0.0463(17) -0.0114(12) -0.0057(14) -0.0020(13)
O8 0.0651(18) 0.0491(16) 0.0493(18) -0.0104(13) -0.0082(14) 0.0008(13)

loop_
_atom_type_symbol
_atom_type_description
_atom_type_scat_dispersion_real
_atom_type_scat_dispersion_imag
_atom_type_scat_source
C C 0.0033 0.0016 'International Tables Vol C Tables 4.2.6.8 and 6.1.1.4'
H H 0.0000 0.0000 'International Tables Vol C Tables 4.2.6.8 and 6.1.1.4'
N N 0.0061 0.0033 'International Tables Vol C Tables 4.2.6.8 and 6.1.1.4'
O O 0.0106 0.0060 'International Tables Vol C Tables 4.2.6.8 and 6.1.1.4'
Ho Ho -0.2175 4.6783 'International Tables Vol C Tables 4.2.6.8 and 6.1.1.4'
Cl Cl 0.1484 0.1585 'International Tables Vol C Tables 4.2.6.8 and 6.1.1.4'

loop_
_geom_angle_atom_site_label_1
_geom_angle_atom_site_label_2
_geom_angle_atom_site_label_3
_geom_angle
_geom_angle_site_symmetry_1
_geom_angle_site_symmetry_3
Cl1 Cl1 Cl1 86.84(9) 15_564 12_765
Cl1 Cl1 Cl1 46.58(4) 15_564 6_564
Cl1 Cl1 Cl1 46.58(4) 12_765 6_564
Cl1 Cl1 Cl2 83.00(15) 15_564 15_564
Cl1 Cl1 Cl2 83.00(15) 12_765 15_564
Cl1 Cl1 Cl2 61.49(11) 6_564 15_564
Cl1 Cl2 Cl1 57.0(2) 15_564 12_765
O1W Ho1 O2W 85.9(4) . 12_766
O1W Ho1 O2W 137.4(3) . .
O2W Ho1 O2W 127.9(4) 12_766 .
O1W Ho1 O3 72.3(2) . .
O2W Ho1 O3 71.0(2) 12_766 .
O2W Ho1 O3 137.1(3) . .
O1W Ho1 O2 83.5(3) . .
O2W Ho1 O2 165.4(3) 12_766 .
O2W Ho1 O2 66.2(2) . .
O3 Ho1 O2 96.11(12) . .
O1W Ho1 Ho1 146.2(2) . 15_565
O2W Ho1 Ho1 72.0(3) 12_766 15_565
O2W Ho1 Ho1 56.0(2) . 15_565
O3 Ho1 Ho1 121.05(9) . 15_565
O2 Ho1 Ho1 121.88(10) . 15_565
O1W Ho1 Ho1 65.7(2) . 12_766
O2W Ho1 Ho1 58.6(2) 12_766 12_766
O2W Ho1 Ho1 107.1(3) . 12_766
O3 Ho1 Ho1 114.64(10) . 12_766
O2 Ho1 Ho1 124.67(10) . 12_766
Ho1 Ho1 Ho1 80.82(3) 15_565 12_766
O1W Ho1 O1W 144.83(15) . 15_565
O2W Ho1 O1W 72.4(4) 12_766 15_565
O2W Ho1 O1W 76.7(3) . 15_565
O3 Ho1 O1W 74.54(18) . 15_565
O2 Ho1 O1W 111.6(2) . 15_565
Ho1 Ho1 O1W 51.26(16) 15_565 15_565
Ho1 Ho1 O1W 120.15(19) 12_766 15_565
O1W Ho1 O2W 68.6(3) . 6_564
O2W Ho1 O2W 109.0(4) 12_766 6_564
O2W Ho1 O2W 75.4(3) . 6_564
O3 Ho1 O2W 140.76(19) . 6_564
O2 Ho1 O2W 76.4(2) . 6_564
Ho1 Ho1 O2W 94.3(2) 15_565 6_564
Ho1 Ho1 O2W 50.39(18) 12_766 6_564
O1W Ho1 O2W 144.3(3) 15_565 6_564
O1W Ho1 Ho1 106.0(2) . 6_564
O2W Ho1 Ho1 88.09(19) 12_766 6_564
O2W Ho1 Ho1 57.9(3) . 6_564
O3 Ho1 Ho1 159.09(8) . 6_564
O2 Ho1 Ho1 104.47(9) . 6_564
Ho1 Ho1 Ho1 49.588(17) 15_565 6_564
Ho1 Ho1 Ho1 49.588(17) 12_766 6_564
O1W Ho1 Ho1 100.72(16) 15_565 6_564
O2W Ho1 Ho1 44.9(2) 6_564 6_564
O2W Ho2 O2W 172.3(7) . 6_564
O2W Ho2 O2 74.5(4) . .
O2W Ho2 O2 101.7(4) 6_564 .
O2W Ho2 O2 101.7(4) . 6_564
O2W Ho2 O2 74.5(4) 6_564 6_564
O2 Ho2 O2 123.6(2) . 6_564
O2W Ho2 Ho2 93.9(3) . 15_565
O2W Ho2 Ho2 93.9(3) 6_564 15_565
O2 Ho2 Ho2 118.22(10) . 15_565
O2 Ho2 Ho2 118.22(10) 6_564 15_565
Ho1 O1W Ho1 63.0(2) . 12_766
Ho2 O2W Ho1 85.9(4) . 15_565
Ho2 O2W Ho1 56.6(3) . .
Ho1 O2W Ho1 65.4(3) 15_565 .
Ho2 O2W Ho1 43.3(3) . 6_564
Ho1 O2W Ho1 57.6(2) 15_565 6_564
Ho1 O2W Ho1 77.2(3) . 6_564
O1 C1 N2 125.4(4) . .
O1 C1 N1 126.3(4) . .
N2 C1 N1 108.3(3) . .
N3 C2 N1 114.5(3) . .
N3 C2 C3 102.7(3) . .
N1 C2 C3 102.2(3) . .
N3 C2 H2 112.2 . .
N1 C2 H2 112.2 . .
C3 C2 H2 112.2 . .
N4 C3 N2 114.7(3) . .
N4 C3 C2 103.4(3) . .
N2 C3 C2 104.7(3) . .
N4 C3 H3 111.2 . .
N2 C3 H3 111.2 . .
C2 C3 H3 111.2 . .
O5 C4 N4 126.4(3) . .
O5 C4 N3 125.5(3) . .
N4 C4 N3 108.1(3) . .
N2 C5 N5 112.0(3) . .
N2 C5 H5A 109.2 . .
N5 C5 H5A 109.2 . .
N2 C5 H5B 109.2 . .
N5 C5 H5B 109.2 . .
H5A C5 H5B 107.9 . .
N7 C6 N4 113.5(3) . .
N7 C6 H6A 108.9 . .
N4 C6 H6A 108.9 . .
N7 C6 H6B 108.9 . .
N4 C6 H6B 108.9 . .
H6A C6 H6B 107.7 . .
O2 C7 N6 127.3(4) . .
O2 C7 N5 124.3(4) . .
N6 C7 N5 108.4(4) . .
N5 C8 N7 113.4(3) . .
N5 C8 C9 103.7(3) . .
N7 C8 C9 103.9(3) . .
N5 C8 H8 111.8 . .
N7 C8 H8 111.8 . .
C9 C8 H8 111.8 . .
N6 C9 N8 115.3(3) . .
N6 C9 C8 103.1(3) . .
N8 C9 C8 103.7(3) . .
N6 C9 H9 111.4 . .
N8 C9 H9 111.4 . .
C8 C9 H9 111.4 . .
O6 C10 N7 125.8(3) . .
O6 C10 N8 126.1(3) . .
N7 C10 N8 108.1(3) . .
N9 C11 N6 113.0(3) . .
N9 C11 H11A 109.0 . .
N6 C11 H11A 109.0 . .
N9 C11 H11B 109.0 . .
N6 C11 H11B 109.0 . .
H11A C11 H11B 107.8 . .
N11 C12 N8 113.4(3) . .
N11 C12 H12A 108.9 . .
N8 C12 H12A 108.9 . .
N11 C12 H12B 108.9 . .
N8 C12 H12B 108.9 . .
H12A C12 H12B 107.7 . .
O3 C13 N9 126.7(4) . .
O3 C13 N10 124.9(4) . .
N9 C13 N10 108.4(3) . .
N9 C14 N11 113.8(3) . .
N9 C14 C15 103.4(3) . .
N11 C14 C15 103.2(3) . .
N9 C14 H14 111.9 . .
N11 C14 H14 111.9 . .
C15 C14 H14 111.9 . .
N12 C15 N10 113.4(3) . .
N12 C15 C14 103.7(3) . .
N10 C15 C14 103.3(3) . .
N12 C15 H15 111.9 . .
N10 C15 H15 111.9 . .
C14 C15 H15 111.9 . .
O7 C16 N12 126.0(3) . .
O7 C16 N11 125.7(4) . .
N12 C16 N11 108.3(3) . .
N10 C17 N13 114.6(3) . .
N10 C17 H17A 108.6 . .
N13 C17 H17A 108.6 . .
N10 C17 H17B 108.6 . .
N13 C17 H17B 108.6 . .
H17A C17 H17B 107.6 . .
N12 C18 N15 113.0(3) . .
N12 C18 H18A 109.0 . .
N15 C18 H18A 109.0 . .
N12 C18 H18B 109.0 . .
N15 C18 H18B 109.0 . .
H18A C18 H18B 107.8 . .
O4 C19 N14 125.2(4) . .
O4 C19 N13 125.0(4) . .
N14 C19 N13 109.8(3) . .
N13 C20 N15 113.8(3) . .
N13 C20 C21 103.9(3) . .
N15 C20 C21 102.6(3) . .
N13 C20 H20 111.9 . .
N15 C20 H20 111.9 . .
C21 C20 H20 111.9 . .
N16 C21 N14 114.4(3) . .
N16 C21 C20 104.5(3) . .
N14 C21 C20 102.6(3) . .
N16 C21 H21 111.6 . .
N14 C21 H21 111.6 . .
C20 C21 H21 111.6 . .
O8 C22 N16 125.6(3) . .
O8 C22 N15 125.5(4) . .
N16 C22 N15 108.9(3) . .
N3 C23 N14 114.1(3) 9_665 .
N3 C23 H23A 108.7 9_665 .
N14 C23 H23A 108.7 . .
N3 C23 H23B 108.7 9_665 .
N14 C23 H23B 108.7 . .
H23A C23 H23B 107.6 . .
N1 C24 N16 113.5(3) . 9_665
N1 C24 H24A 108.9 . .
N16 C24 H24A 108.9 9_665 .
N1 C24 H24B 108.9 . .
N16 C24 H24B 108.9 9_665 .
H24A C24 H24B 107.7 . .
C1 N1 C24 123.4(3) . .
C1 N1 C2 112.2(3) . .
C24 N1 C2 122.5(3) . .
C1 N2 C3 112.3(3) . .
C1 N2 C5 121.2(3) . .
C3 N2 C5 123.2(3) . .
C4 N3 C2 112.9(3) . .
C4 N3 C23 122.2(3) . 9_665
C2 N3 C23 121.9(3) . 9_665
C4 N4 C3 112.6(3) . .
C4 N4 C6 121.9(3) . .
C3 N4 C6 122.0(3) . .
C7 N5 C8 111.2(3) . .
C7 N5 C5 120.1(3) . .
C8 N5 C5 122.0(3) . .
C7 N6 C9 112.9(3) . .
C7 N6 C11 123.2(4) . .
C9 N6 C11 122.3(4) . .
C10 N7 C6 122.7(3) . .
C10 N7 C8 111.8(3) . .
C6 N7 C8 123.9(3) . .
C10 N8 C9 112.1(3) . .
C10 N8 C12 122.1(3) . .
C9 N8 C12 123.9(3) . .
C13 N9 C14 113.2(3) . .
C13 N9 C11 123.0(3) . .
C14 N9 C11 122.2(4) . .
C13 N10 C17 122.9(3) . .
C13 N10 C15 111.5(3) . .
C17 N10 C15 122.6(3) . .
C16 N11 C12 122.3(3) . .
C16 N11 C14 112.3(3) . .
C12 N11 C14 122.7(3) . .
C16 N12 C15 112.3(3) . .
C16 N12 C18 121.5(3) . .
C15 N12 C18 122.7(3) . .
C19 N13 C20 111.7(3) . .
C19 N13 C17 123.1(3) . .
C20 N13 C17 123.0(3) . .
C19 N14 C23 123.5(3) . .
C19 N14 C21 111.9(3) . .
C23 N14 C21 122.1(3) . .
C22 N15 C18 122.7(3) . .
C22 N15 C20 112.0(3) . .
C18 N15 C20 121.9(3) . .
C22 N16 C21 111.9(3) . .
C22 N16 C24 122.8(3) . 9_665
C21 N16 C24 123.6(3) . 9_665
C7 O2 Ho1 139.1(3) . .
C7 O2 Ho2 162.4(3) . .
Ho1 O2 Ho2 47.26(9) . .
C13 O3 Ho1 139.9(3) . .

loop_
_geom_bond_atom_site_label_1
_geom_bond_atom_site_label_2
_geom_bond_distance
_geom_bond_site_symmetry_2
Cl1 Cl1 1.526(6) 15_564
Cl1 Cl1 1.526(6) 12_765
Cl1 Cl1 2.098(7) 6_564
Cl1 Cl2 2.198(4) 15_564
Cl2 Cl1 2.198(4) 15_564
Cl2 Cl1 2.198(4) 12_765
Ho1 O1W 2.236(8) .
Ho1 O2W 2.330(9) 12_766
Ho1 O2W 2.398(10) .
Ho1 O3 2.433(3) .
Ho1 O2 2.468(3) .
Ho1 Ho1 2.5548(15) 15_565
Ho1 Ho1 2.5548(15) 12_766
Ho1 O1W 2.613(10) 15_565
Ho1 O2W 2.876(11) 6_564
Ho1 Ho1 3.312(2) 6_564
Ho2 O2W 1.627(9) .
Ho2 O2W 1.627(9) 6_564
Ho2 O2 2.581(4) .
Ho2 O2 2.581(4) 6_564
Ho2 Ho2 3.357(6) 15_565
O1W Ho1 2.613(10) 12_766
O2W Ho1 2.330(9) 15_565
O2W Ho1 2.876(11) 6_564
C1 O1 1.216(5) .
C1 N2 1.374(5) .
C1 N1 1.377(5) .
C2 N3 1.437(5) .
C2 N1 1.477(5) .
C2 C3 1.554(5) .
C2 H2 0.9900 .
C3 N4 1.439(5) .
C3 N2 1.440(5) .
C3 H3 0.9900 .
C4 O5 1.231(4) .
C4 N4 1.359(5) .
C4 N3 1.364(5) .
C5 N2 1.456(5) .
C5 N5 1.475(5) .
C5 H5A 0.9800 .
C5 H5B 0.9800 .
C6 N7 1.447(5) .
C6 N4 1.460(5) .
C6 H6A 0.9800 .
C6 H6B 0.9800 .
C7 O2 1.225(5) .
C7 N6 1.353(6) .
C7 N5 1.355(5) .
C8 N5 1.447(5) .
C8 N7 1.455(5) .
C8 C9 1.528(5) .
C8 H8 0.9900 .
C9 N6 1.426(5) .
C9 N8 1.443(5) .
C9 H9 0.9900 .
C10 O6 1.229(4) .
C10 N7 1.367(5) .
C10 N8 1.379(5) .
C11 N9 1.443(5) .
C11 N6 1.478(5) .
C11 H11A 0.9800 .
C11 H11B 0.9800 .
C12 N11 1.442(5) .
C12 N8 1.450(5) .
C12 H12A 0.9800 .
C12 H12B 0.9800 .
C13 O3 1.217(5) .
C13 N9 1.374(5) .
C13 N10 1.375(5) .
C14 N9 1.440(5) .
C14 N11 1.444(5) .
C14 C15 1.557(5) .
C14 H14 0.9900 .
C15 N12 1.444(4) .
C15 N10 1.474(5) .
C15 H15 0.9900 .
C16 O7 1.222(4) .
C16 N12 1.371(5) .
C16 N11 1.381(5) .
C17 N10 1.413(5) .
C17 N13 1.462(5) .
C17 H17A 0.9800 .
C17 H17B 0.9800 .
C18 N12 1.451(5) .
C18 N15 1.456(5) .
C18 H18A 0.9800 .
C18 H18B 0.9800 .
C19 O4 1.247(4) .
C19 N14 1.344(5) .
C19 N13 1.352(5) .
C20 N13 1.446(5) .
C20 N15 1.463(5) .
C20 C21 1.539(5) .
C20 H20 0.9900 .
C21 N16 1.440(5) .
C21 N14 1.465(5) .
C21 H21 0.9900 .
C22 O8 1.229(4) .
C22 N16 1.364(5) .
C22 N15 1.365(5) .
C23 N3 1.452(5) 9_665
C23 N14 1.452(5) .
C23 H23A 0.9800 .
C23 H23B 0.9800 .
C24 N1 1.444(5) .
C24 N16 1.453(5) 9_665
C24 H24A 0.9800 .
C24 H24B 0.9800 .
N3 C23 1.452(5) 9_665
N16 C24 1.453(5) 9_665

loop_
_platon_squeeze_void_nr
_platon_squeeze_void_average_x
_platon_squeeze_void_average_y
_platon_squeeze_void_average_z
_platon_squeeze_void_volume
_platon_squeeze_void_count_electrons
_platon_squeeze_void_content
1 -0.008 -0.002 -0.004 4499 1855 ' '
2 0.000 0.000 0.500 340 102 ' '
3 0.000 0.500 0.500 340 102 ' '
4 0.250 0.250 0.750 340 106 ' '
5 0.250 0.750 0.250 340 106 ' '
6 0.500 0.000 0.000 340 102 ' '
7 0.500 0.500 1.000 340 102 ' '
8 0.750 0.250 0.750 340 106 ' '
9 0.750 0.750 0.250 340 106 ' '
